data_1512221
loop_
_publ_author_name
'Trita, Andrada Stefania'
'Roisnel, Thierry'
'Mongin, Florence'
'Chevallier, Floris'

_publ_section_title
;
 Hydrogen Bond Templated 1:1 Macrocyclization through an Olefin
 Metathesis/Hydrogenation Sequence
;
_journal_issue 14
_journal_name_full 'Organic Letters'
_journal_page_first 3798
_journal_paper_doi 10.1021/ol401803t
_journal_volume 15
_journal_year 2013
_chemical_compound_source 'synthesis as described'
_chemical_formula_moiety 'C10 H8 N2, C6 H4 Cl2 O2'
_chemical_formula_sum 'C16 H12 Cl2 N2 O2'
_chemical_formula_weight 335.18
_chemical_name_systematic
;
 ?
;
_space_group_IT_number 15
_symmetry_cell_setting monoclinic
_symmetry_Int_Tables_number 15
_symmetry_space_group_name_Hall '-C 2yc'
_symmetry_space_group_name_H-M 'C 1 2/c 1'
_atom_sites_solution_hydrogens geom
_atom_sites_solution_primary direct
_atom_sites_solution_secondary difmap
_cell_angle_alpha 90
_cell_angle_beta 94.889(4)
_cell_angle_gamma 90
_cell_formula_units_Z 8
_cell_length_a 14.1033(10)
_cell_length_b 10.5860(9)
_cell_length_c 20.4253(17)
_cell_measurement_reflns_used 2590
_cell_measurement_temperature 293(2)
_cell_measurement_theta_max 27.11
_cell_measurement_theta_min 2.56
_cell_measurement_wavelength 0.71073
_cell_volume 3038.4(4)
_computing_cell_refinement 'Bruker APEX2 (Bruker, 2006)'
_computing_data_collection 'Bruker APEX2 (Bruker, 2006)'
_computing_data_reduction 'Bruker APEX2 (Bruker, 2006)'
_computing_molecular_graphics 'Ortep-3 for Windows (Farrugia, 1997)'
_computing_publication_material
;
           WinGX publication routines (Farrugia, 2012),
           CRYSCAL (T. Roisnel, local program)
;
_computing_structure_refinement 'SHELXL-97 (Sheldrick, 1997)'
_computing_structure_solution 'SIR97 (Altomare et al., 1999)'
_diffrn_ambient_temperature 293(2)
_diffrn_detector 'CCD plate'
_diffrn_measured_fraction_theta_full 0.99
_diffrn_measured_fraction_theta_max 0.99
_diffrn_measurement_device_type 'APEXII, Bruker-AXS'
_diffrn_measurement_method 'CCD rotation images, thin slices'
_diffrn_radiation_monochromator graphite
_diffrn_radiation_probe x-ray
_diffrn_radiation_type MoK\a
_diffrn_radiation_wavelength 0.71073
_diffrn_reflns_av_R_equivalents 0.0354
_diffrn_reflns_av_unetI/netI 0.0356
_diffrn_reflns_limit_h_max 18
_diffrn_reflns_limit_h_min -12
_diffrn_reflns_limit_k_max 13
_diffrn_reflns_limit_k_min -13
_diffrn_reflns_limit_l_max 26
_diffrn_reflns_limit_l_min -25
_diffrn_reflns_number 12321
_diffrn_reflns_theta_full 27.48
_diffrn_reflns_theta_max 27.48
_diffrn_reflns_theta_min 3.05
_exptl_absorpt_coefficient_mu 0.435
_exptl_absorpt_correction_T_max 0.953
_exptl_absorpt_correction_T_min 0.792
_exptl_absorpt_correction_type multi-scan
_exptl_absorpt_process_details
;
  [Sheldrick, G.M. (2002). SADABS Bruker AXS Inc., Madison, Wisconsin, USA]
;
_exptl_crystal_colour colourless
_exptl_crystal_density_diffrn 1.465
_exptl_crystal_density_method 'not measured'
_exptl_crystal_description prism
_exptl_crystal_F_000 1376
_exptl_crystal_size_max 0.35
_exptl_crystal_size_mid 0.18
_exptl_crystal_size_min 0.11
_refine_diff_density_max 0.262
_refine_diff_density_min -0.396
_refine_diff_density_rms 0.044
_refine_ls_extinction_method none
_refine_ls_goodness_of_fit_ref 1.111
_refine_ls_hydrogen_treatment mixed
_refine_ls_matrix_type full
_refine_ls_number_parameters 205
_refine_ls_number_reflns 3463
_refine_ls_number_restraints 0
_refine_ls_restrained_S_all 1.111
_refine_ls_R_factor_all 0.0636
_refine_ls_R_factor_gt 0.0395
_refine_ls_shift/su_max 0.001
_refine_ls_shift/su_mean 0
_refine_ls_structure_factor_coef Fsqd
_refine_ls_weighting_details 'calc w=1/[\s^2^(Fo^2^)+(0.0464P)^2^+0.8673P] where P=(Fo^2^+2Fc^2^)/3'
_refine_ls_weighting_scheme calc
_refine_ls_wR_factor_gt 0.0965
_refine_ls_wR_factor_ref 0.1085
_reflns_number_gt 2455
_reflns_number_total 3463
_reflns_threshold_expression >2sigma(I)
_cod_data_source_file ol401803t_si_002.cif
_cod_data_source_block (4,6-diCl-res)2.(3c)2
_cod_original_sg_symbol_H-M 'C 2/c'
_cod_database_code 1512221

loop_
_symmetry_equiv_pos_as_xyz
'x, y, z'
'-x, y, -z+1/2'
'x+1/2, y+1/2, z'
'-x+1/2, y+1/2, -z+1/2'
'-x, -y, -z'
'x, -y, z-1/2'
'-x+1/2, -y+1/2, -z'
'x+1/2, -y+1/2, z-1/2'

loop_
_atom_site_label
_atom_site_type_symbol
_atom_site_fract_x
_atom_site_fract_y
_atom_site_fract_z
_atom_site_U_iso_or_equiv
_atom_site_adp_type
_atom_site_occupancy
_atom_site_symmetry_multiplicity
_atom_site_calc_flag
_atom_site_refinement_flags
C1 C 0.34681(14) 0.78312(19) 0.23430(9) 0.0413(4) Uani 1 1 d .
C2 C 0.36820(13) 0.68672(17) 0.19206(8) 0.0363(4) Uani 1 1 d .
C3 C 0.41948(12) 0.71628(17) 0.13901(9) 0.0371(4) Uani 1 1 d .
H3 H 0.4343 0.6525 0.1103 0.044 Uiso 1 1 calc R
C4 C 0.44909(12) 0.83843(18) 0.12795(9) 0.0356(4) Uani 1 1 d .
C5 C 0.42652(13) 0.93330(18) 0.17108(9) 0.0390(4) Uani 1 1 d .
C6 C 0.37505(14) 0.90566(18) 0.22399(9) 0.0435(5) Uani 1 1 d .
H6 H 0.3596 0.9695 0.2525 0.052 Uiso 1 1 calc R
O7 O 0.33679(11) 0.56815(13) 0.20365(7) 0.0509(4) Uani 1 1 d .
H7 H 0.3399(17) 0.527(3) 0.1681(13) 0.076 Uiso 1 1 d .
O8 O 0.49941(10) 0.86943(14) 0.07641(7) 0.0476(4) Uani 1 1 d .
H8 H 0.4970(16) 0.810(3) 0.0470(12) 0.071 Uiso 1 1 d .
Cl1 Cl 0.28057(5) 0.75042(6) 0.29981(3) 0.0745(2) Uani 1 1 d .
Cl2 Cl 0.46457(4) 1.08651(5) 0.15861(3) 0.05638(18) Uani 1 1 d .
N11 N 0.31906(11) 0.44246(14) 0.08503(7) 0.0376(4) Uani 1 1 d .
C12 C 0.22846(14) 0.46709(19) 0.06449(10) 0.0446(5) Uani 1 1 d .
H12 H 0.189 0.4981 0.095 0.054 Uiso 1 1 calc R
C13 C 0.19007(14) 0.4493(2) 0.00093(10) 0.0462(5) Uani 1 1 d .
H13 H 0.1264 0.467 -0.0112 0.055 Uiso 1 1 calc R
C14 C 0.24901(14) 0.4045(2) -0.04391(10) 0.0484(5) Uani 1 1 d .
H14 H 0.226 0.3927 -0.0875 0.058 Uiso 1 1 calc R
C15 C 0.34186(14) 0.37721(19) -0.02398(9) 0.0423(5) Uani 1 1 d .
H15 H 0.382 0.3462 -0.054 0.051 Uiso 1 1 calc R
C16 C 0.37625(12) 0.39594(15) 0.04124(8) 0.0327(4) Uani 1 1 d .
C17 C 0.47594(12) 0.36779(16) 0.06529(9) 0.0348(4) Uani 1 1 d .
N18 N 0.52929(11) 0.30977(15) 0.02279(8) 0.0422(4) Uani 1 1 d .
C19 C 0.62040(15) 0.2858(2) 0.04216(11) 0.0528(5) Uani 1 1 d .
H19 H 0.6572 0.2457 0.0127 0.063 Uiso 1 1 calc R
C20 C 0.66275(15) 0.3169(2) 0.10287(12) 0.0587(6) Uani 1 1 d .
H20 H 0.7268 0.2998 0.114 0.07 Uiso 1 1 calc R
C21 C 0.60850(16) 0.3739(2) 0.14679(11) 0.0575(6) Uani 1 1 d .
H21 H 0.6349 0.3958 0.1885 0.069 Uiso 1 1 calc R
C22 C 0.51411(15) 0.39825(19) 0.12824(10) 0.0461(5) Uani 1 1 d .
H22 H 0.4759 0.4351 0.1579 0.055 Uiso 1 1 calc R

loop_
_atom_site_aniso_label
_atom_site_aniso_U_11
_atom_site_aniso_U_22
_atom_site_aniso_U_33
_atom_site_aniso_U_23
_atom_site_aniso_U_13
_atom_site_aniso_U_12
C1 0.0494(11) 0.0465(11) 0.0286(9) -0.0024(8) 0.0077(8) -0.0033(9)
C2 0.0382(10) 0.0378(10) 0.0329(9) 0.0014(7) 0.0024(7) -0.0002(8)
C3 0.0373(10) 0.0366(10) 0.0378(9) -0.0028(8) 0.0061(7) 0.0040(8)
C4 0.0283(9) 0.0411(10) 0.0375(9) 0.0014(8) 0.0033(7) 0.0006(8)
C5 0.0390(10) 0.0368(10) 0.0400(10) 0.0000(8) -0.0031(8) -0.0023(8)
C6 0.0511(12) 0.0435(11) 0.0354(10) -0.0107(8) 0.0016(8) 0.0011(9)
O7 0.0745(11) 0.0404(8) 0.0401(8) -0.0005(6) 0.0179(7) -0.0068(7)
O8 0.0474(8) 0.0472(8) 0.0507(8) 0.0005(6) 0.0188(6) -0.0047(7)
Cl1 0.1122(6) 0.0679(4) 0.0496(3) -0.0072(3) 0.0431(3) -0.0113(3)
Cl2 0.0703(4) 0.0405(3) 0.0572(3) -0.0006(2) -0.0007(3) -0.0123(2)
N11 0.0382(9) 0.0366(8) 0.0393(8) 0.0010(7) 0.0102(7) -0.0003(7)
C12 0.0400(11) 0.0438(11) 0.0520(11) -0.0001(9) 0.0160(9) 0.0037(9)
C13 0.0364(11) 0.0452(12) 0.0569(12) 0.0049(9) 0.0032(9) 0.0030(9)
C14 0.0470(12) 0.0524(13) 0.0445(11) -0.0003(9) -0.0032(9) 0.0053(9)
C15 0.0422(11) 0.0468(11) 0.0386(10) -0.0027(8) 0.0064(8) 0.0076(9)
C16 0.0369(10) 0.0247(8) 0.0373(9) 0.0014(7) 0.0080(7) 0.0010(7)
C17 0.0392(10) 0.0265(8) 0.0393(9) 0.0040(7) 0.0070(7) 0.0015(8)
N18 0.0382(9) 0.0433(9) 0.0461(9) 0.0004(7) 0.0088(7) 0.0052(7)
C19 0.0412(11) 0.0576(13) 0.0603(13) 0.0003(10) 0.0082(10) 0.0102(10)
C20 0.0415(12) 0.0618(15) 0.0710(15) 0.0049(12) -0.0055(11) 0.0116(11)
C21 0.0547(14) 0.0609(14) 0.0539(13) -0.0008(11) -0.0119(10) 0.0064(11)
C22 0.0503(12) 0.0451(12) 0.0425(11) -0.0016(8) 0.0012(9) 0.0093(9)

loop_
_atom_type_symbol
_atom_type_description
_atom_type_scat_dispersion_real
_atom_type_scat_dispersion_imag
_atom_type_scat_source
C C 0.0033 0.0016 'International Tables Vol C Tables 4.2.6.8 and 6.1.1.4'
H H 0 0 'International Tables Vol C Tables 4.2.6.8 and 6.1.1.4'
N N 0.0061 0.0033 'International Tables Vol C Tables 4.2.6.8 and 6.1.1.4'
O O 0.0106 0.006 'International Tables Vol C Tables 4.2.6.8 and 6.1.1.4'
Cl Cl 0.1484 0.1585 'International Tables Vol C Tables 4.2.6.8 and 6.1.1.4'

loop_
_geom_angle_atom_site_label_1
_geom_angle_atom_site_label_2
_geom_angle_atom_site_label_3
_geom_angle
C6 C1 C2 121.12(17)
C6 C1 Cl1 119.22(14)
C2 C1 Cl1 119.63(15)
O7 C2 C1 118.70(16)
O7 C2 C3 122.92(16)
C1 C2 C3 118.37(17)
C4 C3 C2 121.51(17)
C4 C3 H3 119.2
C2 C3 H3 119.2
O8 C4 C3 122.48(16)
O8 C4 C5 118.63(17)
C3 C4 C5 118.89(16)
C6 C5 C4 120.38(17)
C6 C5 Cl2 120.14(15)
C4 C5 Cl2 119.47(14)
C1 C6 C5 119.73(17)
C1 C6 H6 120.1
C5 C6 H6 120.1
C2 O7 H7 106.2(18)
C4 O8 H8 111.5(16)
C12 N11 C16 118.25(16)
N11 C12 C13 123.94(17)
N11 C12 H12 118
C13 C12 H12 118
C14 C13 C12 117.70(18)
C14 C13 H13 121.1
C12 C13 H13 121.1
C15 C14 C13 119.52(19)
C15 C14 H14 120.2
C13 C14 H14 120.2
C14 C15 C16 120.07(17)
C14 C15 H15 120
C16 C15 H15 120
N11 C16 C15 120.50(17)
N11 C16 C17 117.31(15)
C15 C16 C17 122.18(15)
N18 C17 C22 120.64(17)
N18 C17 C16 116.48(15)
C22 C17 C16 122.88(16)
C19 N18 C17 118.19(17)
N18 C19 C20 123.8(2)
N18 C19 H19 118.1
C20 C19 H19 118.1
C21 C20 C19 118.3(2)
C21 C20 H20 120.8
C19 C20 H20 120.8
C20 C21 C22 118.9(2)
C20 C21 H21 120.5
C22 C21 H21 120.5
C21 C22 C17 120.03(19)
C21 C22 H22 120
C17 C22 H22 120

loop_
_geom_bond_atom_site_label_1
_geom_bond_atom_site_label_2
_geom_bond_distance
C1 C6 1.378(3)
C1 C2 1.386(3)
C1 Cl1 1.7311(18)
C2 O7 1.358(2)
C2 C3 1.389(2)
C3 C4 1.383(3)
C3 H3 0.93
C4 O8 1.359(2)
C4 C5 1.391(3)
C5 C6 1.384(3)
C5 Cl2 1.734(2)
C6 H6 0.93
O7 H7 0.85(3)
O8 H8 0.87(3)
N11 C12 1.336(2)
N11 C16 1.348(2)
C12 C13 1.376(3)
C12 H12 0.93
C13 C14 1.373(3)
C13 H13 0.93
C14 C15 1.369(3)
C14 H14 0.93
C15 C16 1.393(2)
C15 H15 0.93
C16 C17 1.480(2)
C17 N18 1.345(2)
C17 C22 1.389(3)
N18 C19 1.336(2)
C19 C20 1.370(3)
C19 H19 0.93
C20 C21 1.368(3)
C20 H20 0.93
C21 C22 1.377(3)
C21 H21 0.93
C22 H22 0.93

loop_
_geom_hbond_atom_site_label_D
_geom_hbond_atom_site_label_H
_geom_hbond_atom_site_label_A
_geom_hbond_distance_DH
_geom_hbond_distance_HA
_geom_hbond_distance_DA
_geom_hbond_angle_DHA
_geom_hbond_site_symmetry_A
O7 H7 N11 0.85(3) 1.92(3) 2.757(2) 168(2) .
O8 H8 N18 0.87(3) 1.92(3) 2.780(2) 170(2) 5_665

loop_
_geom_torsion_atom_site_label_1
_geom_torsion_atom_site_label_2
_geom_torsion_atom_site_label_3
_geom_torsion_atom_site_label_4
_geom_torsion
C6 C1 C2 O7 -178.52(17)
Cl1 C1 C2 O7 -0.4(3)
C6 C1 C2 C3 0.4(3)
Cl1 C1 C2 C3 178.47(13)
O7 C2 C3 C4 178.90(17)
C1 C2 C3 C4 0.1(3)
C2 C3 C4 O8 179.93(16)
C2 C3 C4 C5 -0.1(3)
O8 C4 C5 C6 179.72(17)
C3 C4 C5 C6 -0.2(3)
O8 C4 C5 Cl2 -1.0(2)
C3 C4 C5 Cl2 179.08(14)
C2 C1 C6 C5 -0.7(3)
Cl1 C1 C6 C5 -178.82(15)
C4 C5 C6 C1 0.6(3)
Cl2 C5 C6 C1 -178.65(15)
C16 N11 C12 C13 -0.8(3)
N11 C12 C13 C14 -0.6(3)
C12 C13 C14 C15 1.2(3)
C13 C14 C15 C16 -0.5(3)
C12 N11 C16 C15 1.5(3)
C12 N11 C16 C17 -179.21(15)
C14 C15 C16 N11 -0.9(3)
C14 C15 C16 C17 179.90(17)
N11 C16 C17 N18 173.54(15)
C15 C16 C17 N18 -7.2(2)
N11 C16 C17 C22 -6.2(3)
C15 C16 C17 C22 173.00(18)
C22 C17 N18 C19 -2.0(3)
C16 C17 N18 C19 178.25(16)
C17 N18 C19 C20 0.0(3)
N18 C19 C20 C21 1.2(4)
C19 C20 C21 C22 -0.4(4)
C20 C21 C22 C17 -1.5(3)
N18 C17 C22 C21 2.7(3)
C16 C17 C22 C21 -177.49(18)
